data_7212673
loop_
_publ_author_name
'Fabbiani, Francesca P. A.'
'Buth, Gernot'
'Dittrich, Birger'
'Sowa, Heidrun'

_publ_section_title
;
 Pressure-induced structural changes in wet vitamin B12
;
_journal_issue 9
_journal_name_full CrystEngComm
_journal_page_first 2541
_journal_paper_doi 10.1039/c003378b
_journal_volume 12
_journal_year 2010
_chemical_absolute_configuration rm
_chemical_formula_moiety 'C63 H88 Co N14 O14 P, 22 H2O'
_chemical_formula_sum 'C63 H132 Co N14 O36 P'
_chemical_formula_weight 1751.73
_chemical_name_common 'cyanocobalamin hydrate'
_chemical_name_systematic
;
5,6-Dimethylbenzimidazolyl cyanocobamide hydrate
;
_space_group_IT_number 19
_symmetry_cell_setting orthorhombic
_symmetry_space_group_name_Hall 'P 2ac 2ab'
_symmetry_space_group_name_H-M 'P 21 21 21'
_atom_sites_solution_hydrogens geom
_atom_sites_solution_primary 'known coordinates'
_atom_sites_solution_secondary difmap
_audit_creation_method SHELXL-97
_cell_angle_alpha 90.00
_cell_angle_beta 90.00
_cell_angle_gamma 90.00
_cell_formula_units_Z 4
_cell_length_a 15.9455(4)
_cell_length_b 21.0511(5)
_cell_length_c 23.8739(8)
_cell_measurement_reflns_used 9928
_cell_measurement_temperature 293(2)
_cell_measurement_theta_max 24.27
_cell_measurement_theta_min 2.37
_cell_volume 8013.8(4)
_computing_cell_refinement 'Apex2 (Bruker AXS, 2006)'
_computing_data_collection 'Apex2 (Bruker AXS, 2006)'
_computing_data_reduction 'Apex2 (Bruker AXS, 2006)'
_computing_molecular_graphics 'MERCURY, COOT'
_computing_publication_material 'COOT, PLATON, XCIF, ENCIFER, MERCURY'
_computing_structure_refinement 'SHELXL-97 (Sheldrick, 2008)'
_computing_structure_solution 'known coordinates'
_diffrn_ambient_temperature 293(2)
_diffrn_measured_fraction_theta_full 0.803
_diffrn_measured_fraction_theta_max 0.803
_diffrn_measurement_device 'Bruker AXS SMART APEX'
_diffrn_measurement_device_type Area
_diffrn_measurement_method '\f & \w scans'
_diffrn_radiation_monochromator silicon
_diffrn_radiation_type synchrotron
_diffrn_radiation_wavelength 0.72000
_diffrn_reflns_av_R_equivalents 0.052
_diffrn_reflns_av_sigmaI/netI 0.0606
_diffrn_reflns_limit_h_max 18
_diffrn_reflns_limit_h_min -18
_diffrn_reflns_limit_k_max 24
_diffrn_reflns_limit_k_min 0
_diffrn_reflns_limit_l_max 22
_diffrn_reflns_limit_l_min 0
_diffrn_reflns_number 53048
_diffrn_reflns_reduction_process
;
Scaled and merged with XPREP
;
_diffrn_reflns_theta_full 24.50
_diffrn_reflns_theta_max 24.50
_diffrn_reflns_theta_min 1.31
_exptl_absorpt_coefficient_mu 0.333
_exptl_absorpt_correction_T_max 0.8619
_exptl_absorpt_correction_T_min 0.6461
_exptl_absorpt_correction_type multi-scan
_exptl_absorpt_process_details 'based on symmetry-related measuraments'
_exptl_crystal_colour red
_exptl_crystal_density_diffrn 1.452
_exptl_crystal_density_method 'not measured'
_exptl_crystal_description block
_exptl_crystal_F_000 3752
_exptl_crystal_size_max 0.25
_exptl_crystal_size_mid 0.2
_exptl_crystal_size_min 0.2
_refine_diff_density_max 0.579
_refine_diff_density_min -0.520
_refine_diff_density_rms 0.092
_refine_ls_abs_structure_details 'Flack H D (1983), Acta Cryst. A39, 876-881'
_refine_ls_abs_structure_Flack 0.02(2)
_refine_ls_extinction_method none
_refine_ls_goodness_of_fit_ref 1.038
_refine_ls_hydrogen_treatment constr
_refine_ls_matrix_type full
_refine_ls_number_parameters 936
_refine_ls_number_reflns 10032
_refine_ls_number_restraints 168
_refine_ls_restrained_S_all 1.032
_refine_ls_R_factor_all 0.0968
_refine_ls_R_factor_gt 0.0665
_refine_ls_shift/su_max 0.001
_refine_ls_shift/su_mean 0.000
_refine_ls_structure_factor_coef Fsqd
_refine_ls_weighting_details 'calc w=1/[\s^2^(Fo^2^)+(0.1602P)^2^+0.0000P] where P=(Fo^2^+2Fc^2^)/3'
_refine_ls_weighting_scheme calc
_refine_ls_wR_factor_gt 0.1837
_refine_ls_wR_factor_ref 0.2165
_reflns_number_gt 7534
_reflns_number_total 10032
_reflns_threshold_expression >2sigma(I)
_cod_data_source_file c003378b.txt
_cod_data_source_block B12_1.0_GPa
_cod_depositor_comments
;
The following automatic conversions were performed:

'_symmetry_cell_setting' value 'Orthorhombic' changed to
'orthorhombic' according to
/home/saulius/struct/CIF-dictionaries/cif_core.dic dictionary named
'cif_core.dic' version 2.4.2 from 2011-04-26.

Automatic conversion script
Id: cif_fix_values 1891 2012-01-12 08:04:46Z andrius 
;
_cod_database_code 7212673

loop_
_symmetry_equiv_pos_as_xyz
'x, y, z'
'-x+1/2, -y, z+1/2'
'-x, y+1/2, -z+1/2'
'x+1/2, -y+1/2, -z'

loop_
_atom_site_label
_atom_site_type_symbol
_atom_site_fract_x
_atom_site_fract_y
_atom_site_fract_z
_atom_site_U_iso_or_equiv
_atom_site_adp_type
_atom_site_occupancy
_atom_site_symmetry_multiplicity
_atom_site_calc_flag
_atom_site_refinement_flags
Co Co 0.22669(5) 0.88195(4) 0.21927(5) 0.0346(3) Uani 1 1 d .
C1 C 0.3517(4) 0.8000(3) 0.2675(4) 0.047(2) Uani 1 1 d U
C2 C 0.4484(4) 0.7877(3) 0.2535(4) 0.040(2) Uani 1 1 d U
C3 C 0.4829(4) 0.8565(3) 0.2485(4) 0.0313(18) Uani 1 1 d U
H3 H 0.5264 0.8573 0.2195 0.038 Uiso 1 1 calc R
C4 C 0.4049(4) 0.8926(3) 0.2264(4) 0.039(2) Uani 1 1 d U
C5 C 0.4115(4) 0.9528(3) 0.1988(4) 0.041(2) Uani 1 1 d U
C6 C 0.3408(4) 0.9880(3) 0.1889(4) 0.036(2) Uani 1 1 d U
C7 C 0.3314(4) 1.0541(3) 0.1614(4) 0.042(2) Uani 1 1 d U
C8 C 0.2482(4) 1.0762(3) 0.1882(4) 0.042(2) Uani 1 1 d U
H8 H 0.2177 1.1046 0.1629 0.051 Uiso 1 1 calc R
C9 C 0.2030(4) 1.0135(3) 0.1941(4) 0.036(2) Uani 1 1 d U
C10 C 0.1176(4) 1.0068(3) 0.1888(4) 0.040(2) Uani 1 1 d U
H10 H 0.0859 1.0435 0.1837 0.048 Uiso 1 1 calc R
C11 C 0.0754(4) 0.9487(3) 0.1905(4) 0.039(2) Uani 1 1 d U
C12 C -0.0142(4) 0.9409(3) 0.1722(4) 0.0382(19) Uani 1 1 d U
C13 C -0.0383(4) 0.8757(3) 0.1989(4) 0.042(2) Uani 1 1 d U
H13 H -0.0742 0.8511 0.1736 0.050 Uiso 1 1 calc R
C14 C 0.0486(4) 0.8445(3) 0.2050(3) 0.0302(19) Uani 1 1 d U
C15 C 0.0607(4) 0.7830(3) 0.2166(4) 0.040(2) Uani 1 1 d U
C16 C 0.1435(4) 0.7580(3) 0.2308(4) 0.037(2) Uani 1 1 d U
C17 C 0.1660(4) 0.6889(3) 0.2411(4) 0.043(2) Uani 1 1 d U
C18 C 0.2546(4) 0.6971(3) 0.2704(4) 0.044(2) Uani 1 1 d U
H18 H 0.2461 0.7065 0.3102 0.053 Uiso 1 1 calc R
C19 C 0.2866(4) 0.7567(3) 0.2410(4) 0.046(2) Uani 1 1 d U
H19 H 0.3064 0.7447 0.2037 0.055 Uiso 1 1 calc R
C20 C 0.3341(4) 0.8064(3) 0.3287(4) 0.052(2) Uani 1 1 d U
H20A H 0.3751 0.8338 0.3455 0.078 Uiso 1 1 calc R
H20B H 0.3366 0.7653 0.3461 0.078 Uiso 1 1 calc R
H20C H 0.2792 0.8242 0.3339 0.078 Uiso 1 1 calc R
N21 N 0.3384(3) 0.8620(2) 0.2386(3) 0.0330(17) Uani 1 1 d .
N22 N 0.2591(3) 0.9671(2) 0.2018(3) 0.0342(17) Uani 1 1 d .
N23 N 0.1100(3) 0.8932(2) 0.2038(3) 0.0358(18) Uani 1 1 d .
N24 N 0.2094(3) 0.7948(3) 0.2345(3) 0.0374(18) Uani 1 1 d .
C25 C 0.4943(4) 0.7488(3) 0.2986(4) 0.044(2) Uani 1 1 d .
H25A H 0.4889 0.7697 0.3341 0.067 Uiso 1 1 calc R
H25B H 0.5526 0.7454 0.2890 0.067 Uiso 1 1 calc R
H25C H 0.4701 0.7072 0.3008 0.067 Uiso 1 1 calc R
C26 C 0.4562(4) 0.7558(3) 0.1973(4) 0.044(2) Uani 1 1 d .
H26A H 0.4333 0.7836 0.1688 0.053 Uiso 1 1 calc R
H26B H 0.4230 0.7172 0.1975 0.053 Uiso 1 1 calc R
C27 C 0.5471(4) 0.7390(4) 0.1817(4) 0.045(2) Uani 1 1 d U
O28 O 0.6021(3) 0.7803(3) 0.1765(3) 0.075(2) Uani 1 1 d U
N29 N 0.5638(4) 0.6778(3) 0.1760(4) 0.067(3) Uani 1 1 d U
H29A H 0.6141 0.6657 0.1685 0.081 Uiso 1 1 calc R
H29B H 0.5245 0.6502 0.1798 0.081 Uiso 1 1 calc R
C30 C 0.5170(4) 0.8906(3) 0.3016(4) 0.043(2) Uani 1 1 d U
H30A H 0.5053 0.9357 0.2986 0.052 Uiso 1 1 calc R
H30B H 0.4874 0.8747 0.3342 0.052 Uiso 1 1 calc R
C31 C 0.6110(4) 0.8813(4) 0.3103(4) 0.054(2) Uani 1 1 d .
H31A H 0.6224 0.8385 0.3232 0.064 Uiso 1 1 calc R
H31B H 0.6409 0.8882 0.2755 0.064 Uiso 1 1 calc R
C32 C 0.6383(4) 0.9290(3) 0.3537(5) 0.057(3) Uani 1 1 d DU
O33 O 0.6678(4) 0.9816(3) 0.3394(3) 0.072(2) Uani 1 1 d DU
N34 N 0.6265(6) 0.9116(5) 0.4065(5) 0.103(4) Uani 1 1 d DU
H34A H 0.6393 0.9372 0.4333 0.124 Uiso 1 1 calc R
H34B H 0.6060 0.8748 0.4140 0.124 Uiso 1 1 calc R
C35 C 0.4984(4) 0.9764(4) 0.1833(4) 0.053(3) Uani 1 1 d .
H35A H 0.5394 0.9452 0.1940 0.079 Uiso 1 1 calc R
H35B H 0.5096 1.0155 0.2026 0.079 Uiso 1 1 calc R
H35C H 0.5013 0.9832 0.1436 0.079 Uiso 1 1 calc R
C36 C 0.4019(4) 1.1027(3) 0.1712(4) 0.049(2) Uani 1 1 d .
H36A H 0.4526 1.0878 0.1541 0.074 Uiso 1 1 calc R
H36B H 0.4106 1.1080 0.2107 0.074 Uiso 1 1 calc R
H36C H 0.3863 1.1427 0.1549 0.074 Uiso 1 1 calc R
C37 C 0.3139(4) 1.0458(3) 0.0982(5) 0.051(2) Uani 1 1 d U
H37A H 0.3008 1.0871 0.0825 0.061 Uiso 1 1 calc R
H37B H 0.2647 1.0192 0.0939 0.061 Uiso 1 1 calc R
C38 C 0.3863(5) 1.0164(3) 0.0641(5) 0.056(3) Uani 1 1 d DU
O39 O 0.4421(4) 1.0498(3) 0.0454(3) 0.069(2) Uani 1 1 d U
N40 N 0.3853(4) 0.9540(3) 0.0579(4) 0.068(3) Uani 1 1 d DU
H40A H 0.4252 0.9354 0.0401 0.081 Uiso 1 1 calc R
H40B H 0.3448 0.9320 0.0717 0.081 Uiso 1 1 calc R
C41 C 0.2587(4) 1.1069(3) 0.2470(4) 0.050(3) Uani 1 1 d .
H41A H 0.2962 1.0807 0.2692 0.060 Uiso 1 1 calc R
H41B H 0.2849 1.1482 0.2426 0.060 Uiso 1 1 calc R
C42 C 0.1782(4) 1.1148(4) 0.2779(4) 0.053(3) Uani 1 1 d .
H42A H 0.1497 1.0741 0.2801 0.064 Uiso 1 1 calc R
H42B H 0.1423 1.1439 0.2575 0.064 Uiso 1 1 calc R
C43 C 0.1927(5) 1.1397(4) 0.3359(5) 0.053(3) Uani 1 1 d U
O44 O 0.2566(4) 1.1683(3) 0.3500(3) 0.069(2) Uani 1 1 d U
N45 N 0.1309(4) 1.1302(3) 0.3730(4) 0.067(2) Uani 1 1 d U
H45A H 0.1360 1.1441 0.4067 0.080 Uiso 1 1 calc R
H45B H 0.0862 1.1103 0.3631 0.080 Uiso 1 1 calc R
C46 C -0.0710(5) 0.9959(4) 0.1857(5) 0.060(3) Uani 1 1 d U
H46A H -0.1271 0.9862 0.1739 0.090 Uiso 1 1 calc R
H46B H -0.0516 1.0332 0.1665 0.090 Uiso 1 1 calc R
H46C H -0.0705 1.0035 0.2254 0.090 Uiso 1 1 calc R
C47 C -0.0122(6) 0.9313(4) 0.1080(5) 0.065(3) Uani 1 1 d U
H47A H 0.0229 0.8956 0.0991 0.097 Uiso 1 1 calc R
H47B H 0.0098 0.9688 0.0904 0.097 Uiso 1 1 calc R
H47C H -0.0680 0.9235 0.0946 0.097 Uiso 1 1 calc R
C48 C -0.0757(4) 0.8780(4) 0.2578(4) 0.052(3) Uani 1 1 d .
H48A H -0.0434 0.9081 0.2798 0.062 Uiso 1 1 calc R
H48B H -0.0685 0.8365 0.2748 0.062 Uiso 1 1 calc R
C49 C -0.1692(4) 0.8964(4) 0.2624(4) 0.054(3) Uani 1 1 d .
H49A H -0.1894 0.8849 0.2994 0.065 Uiso 1 1 calc R
H49B H -0.1743 0.9421 0.2586 0.065 Uiso 1 1 calc R
C50 C -0.2220(4) 0.8661(3) 0.2207(4) 0.045(2) Uani 1 1 d U
O51 O -0.2558(4) 0.8977(3) 0.1825(3) 0.067(2) Uani 1 1 d U
N52 N -0.2339(4) 0.8033(3) 0.2249(4) 0.056(2) Uani 1 1 d U
H52A H -0.2653 0.7840 0.2010 0.067 Uiso 1 1 calc R
H52B H -0.2103 0.7822 0.2514 0.067 Uiso 1 1 calc R
C53 C -0.0140(4) 0.7381(3) 0.2113(5) 0.055(3) Uani 1 1 d .
H53A H 0.0040 0.6989 0.1946 0.082 Uiso 1 1 calc R
H53B H -0.0562 0.7574 0.1881 0.082 Uiso 1 1 calc R
H53C H -0.0369 0.7299 0.2478 0.082 Uiso 1 1 calc R
C54 C 0.1703(5) 0.6530(3) 0.1871(4) 0.051(3) Uani 1 1 d .
H54A H 0.1839 0.6094 0.1946 0.077 Uiso 1 1 calc R
H54B H 0.2128 0.6713 0.1636 0.077 Uiso 1 1 calc R
H54C H 0.1171 0.6552 0.1685 0.077 Uiso 1 1 calc R
C55 C 0.1065(4) 0.6536(3) 0.2821(4) 0.039(2) Uani 1 1 d .
H55A H 0.0543 0.6451 0.2625 0.047 Uiso 1 1 calc R
H55B H 0.1316 0.6128 0.2908 0.047 Uiso 1 1 calc R
C56 C 0.0853(5) 0.6858(4) 0.3365(4) 0.053(3) Uani 1 1 d .
H56A H 0.1327 0.6822 0.3618 0.063 Uiso 1 1 calc R
H56B H 0.0755 0.7306 0.3296 0.063 Uiso 1 1 calc R
C57 C 0.0097(5) 0.6579(4) 0.3638(4) 0.056(3) Uani 1 1 d D
O58 O -0.0602(3) 0.6603(3) 0.3411(3) 0.065(2) Uani 1 1 d .
N59 N 0.0201(4) 0.6265(3) 0.4110(4) 0.055(2) Uani 1 1 d D
H59 H 0.0703 0.6223 0.4236 0.066 Uiso 1 1 calc R
C60 C 0.3134(4) 0.6394(3) 0.2649(5) 0.053(3) Uani 1 1 d U
H60A H 0.3172 0.6277 0.2257 0.064 Uiso 1 1 calc R
H60B H 0.3691 0.6517 0.2772 0.064 Uiso 1 1 calc R
C61 C 0.2864(4) 0.5825(3) 0.2977(4) 0.047(3) Uani 1 1 d DU
O62 O 0.2606(4) 0.5883(2) 0.3458(4) 0.061(2) Uani 1 1 d DU
N63 N 0.2961(4) 0.5259(3) 0.2727(4) 0.054(2) Uani 1 1 d U
H63A H 0.2840 0.4916 0.2905 0.065 Uiso 1 1 calc R
H63B H 0.3143 0.5239 0.2388 0.065 Uiso 1 1 calc R
C1PR C -0.0484(5) 0.5982(4) 0.4433(4) 0.053(3) Uani 1 1 d .
H1P1 H -0.0276 0.5610 0.4628 0.064 Uiso 1 1 calc R
H1P2 H -0.0920 0.5844 0.4177 0.064 Uiso 1 1 calc R
C2PR C -0.0854(5) 0.6432(3) 0.4849(4) 0.049(3) Uani 1 1 d .
H2PR H -0.1057 0.6817 0.4663 0.059 Uiso 1 1 calc R
C3PR C -0.1559(5) 0.6114(4) 0.5176(4) 0.058(3) Uani 1 1 d .
H3P1 H -0.1798 0.6413 0.5434 0.087 Uiso 1 1 calc R
H3P2 H -0.1340 0.5757 0.5378 0.087 Uiso 1 1 calc R
H3P3 H -0.1984 0.5972 0.4920 0.087 Uiso 1 1 calc R
P1 P 0.00112(12) 0.72877(9) 0.54000(11) 0.0467(6) Uani 1 1 d .
O2P O 0.0223(3) 0.7578(2) 0.4810(3) 0.0595(19) Uani 1 1 d .
O3P O -0.0200(3) 0.6582(2) 0.5235(3) 0.0485(16) Uani 1 1 d .
O4P O -0.0743(3) 0.7614(2) 0.5624(3) 0.063(2) Uani 1 1 d .
O5P O 0.0760(3) 0.7249(3) 0.5759(3) 0.071(2) Uani 1 1 d .
C1R C 0.0629(4) 0.9094(3) 0.4162(4) 0.040(2) Uani 1 1 d U
H1R H 0.0527 0.9445 0.4423 0.048 Uiso 1 1 calc R
C2R C 0.0963(4) 0.8517(3) 0.4480(4) 0.0374(18) Uani 1 1 d U
H2R H 0.1335 0.8637 0.4789 0.045 Uiso 1 1 calc R
C3R C 0.0132(4) 0.8244(3) 0.4688(4) 0.0418(18) Uani 1 1 d U
H3R H -0.0067 0.8476 0.5019 0.050 Uiso 1 1 calc R
C4R C -0.0455(4) 0.8351(3) 0.4190(4) 0.0434(19) Uani 1 1 d U
H4R H -0.0420 0.7985 0.3938 0.052 Uiso 1 1 calc R
C5R C -0.1362(5) 0.8459(4) 0.4348(5) 0.062(3) Uani 1 1 d U
H5R1 H -0.1695 0.8478 0.4009 0.074 Uiso 1 1 calc R
H5R2 H -0.1556 0.8099 0.4566 0.074 Uiso 1 1 calc R
O6R O -0.0142(3) 0.8901(2) 0.3908(3) 0.0476(15) Uani 1 1 d U
O7R O 0.1365(3) 0.8120(2) 0.4089(3) 0.0515(16) Uani 1 1 d U
H7R H 0.1689 0.7881 0.4253 0.077 Uiso 1 1 calc R
O8R O -0.1493(4) 0.9012(3) 0.4655(4) 0.090(3) Uani 1 1 d U
H8R H -0.1214 0.8999 0.4944 0.135 Uiso 1 1 calc R
N1B N 0.1179(3) 0.9299(3) 0.3718(3) 0.0428(17) Uani 1 1 d U
C2B C 0.1287(4) 0.8976(3) 0.3233(4) 0.0398(18) Uani 1 1 d U
H2B H 0.0900 0.8682 0.3100 0.048 Uiso 1 1 calc R
N3B N 0.2000(3) 0.9115(2) 0.2961(3) 0.0397(16) Uani 1 1 d U
C4B C 0.3215(4) 0.9799(3) 0.3332(4) 0.043(2) Uani 1 1 d U
H4B H 0.3554 0.9752 0.3018 0.052 Uiso 1 1 calc R
C5B C 0.3486(4) 1.0151(3) 0.3804(4) 0.045(2) Uani 1 1 d U
C6B C 0.2946(4) 1.0270(3) 0.4246(4) 0.047(2) Uani 1 1 d U
C7B C 0.2155(4) 1.0007(3) 0.4259(4) 0.0439(19) Uani 1 1 d U
H7B H 0.1799 1.0077 0.4561 0.053 Uiso 1 1 calc R
C8B C 0.1906(4) 0.9638(3) 0.3811(4) 0.0424(19) Uani 1 1 d U
C9B C 0.2419(4) 0.9524(3) 0.3357(4) 0.0385(17) Uani 1 1 d U
C10B C 0.4382(5) 1.0366(4) 0.3815(5) 0.060(3) Uani 1 1 d U
H10A H 0.4659 1.0231 0.3478 0.089 Uiso 1 1 calc R
H10B H 0.4661 1.0184 0.4133 0.089 Uiso 1 1 calc R
H10C H 0.4402 1.0821 0.3840 0.089 Uiso 1 1 calc R
C11B C 0.3257(6) 1.0641(4) 0.4748(5) 0.074(3) Uani 1 1 d .
H11A H 0.2809 1.0689 0.5013 0.111 Uiso 1 1 calc R
H11B H 0.3446 1.1052 0.4629 0.111 Uiso 1 1 calc R
H11C H 0.3713 1.0416 0.4920 0.111 Uiso 1 1 calc R
C1C C 0.2473(4) 0.8609(3) 0.1469(5) 0.045(3) Uani 1 1 d DU
N2C N 0.2577(5) 0.8502(4) 0.1002(5) 0.075(3) Uani 1 1 d DU
OW1 O 0.2554(4) 0.7435(3) 0.4613(3) 0.0714(17) Uiso 1 1 d .
OW2 O 0.1832(6) 0.6289(4) 0.4720(5) 0.124(3) Uiso 1 1 d .
OW3 O 0.2813(4) 1.2085(3) 0.0745(3) 0.0659(16) Uiso 1 1 d .
OW4 O -0.1061(5) 0.8843(4) 0.5827(4) 0.102(2) Uiso 1 1 d .
OW5 O -0.1903(4) 0.7440(3) 0.3300(4) 0.0759(18) Uiso 1 1 d .
OW6 O -0.0153(6) 1.0381(4) 0.3375(5) 0.129(3) Uiso 1 1 d .
OW7 O 0.3946(4) 0.6095(4) 0.1412(4) 0.091(2) Uiso 1 1 d .
OW8 O -0.1029(5) 1.0175(4) 0.5431(5) 0.117(3) Uiso 1 1 d .
OW9 O 0.1557(6) 1.1773(5) 0.4885(5) 0.135(3) Uiso 1 1 d .
OW10 O 0.5090(8) 0.9246(6) -0.0424(7) 0.178(5) Uiso 1 1 d .
OW11 O -0.1785(6) 1.0099(5) 0.3985(5) 0.134(3) Uiso 1 1 d .
OW12 O 0.2131(9) 0.6219(7) 0.0363(8) 0.204(6) Uiso 1 1 d .
OW13 O -0.1074(8) 0.7877(7) 0.0747(8) 0.189(5) Uiso 1 1 d .
OW14 O 0.6067(6) 1.0195(5) 0.4857(6) 0.151(4) Uiso 1 1 d .
OW15 O 0.2356(8) 0.5065(6) 0.4341(7) 0.171(5) Uiso 1 1 d .
OW16 O 0.3263(8) 0.7107(6) 0.0869(7) 0.172(5) Uiso 1 1 d .
OW17 O 0.3846(9) 1.2071(7) 0.5302(8) 0.209(6) Uiso 1 1 d .
OW18 O 0.5341(9) 1.1459(7) 0.4847(8) 0.196(6) Uiso 1 1 d .
OW19 O 0.3100(8) 1.2379(6) 0.4375(6) 0.165(4) Uiso 1 1 d .
OW20 O 0.4711(8) 1.2997(7) 0.5748(8) 0.184(5) Uiso 1 1 d .
OW21 O -0.2254(17) 0.8620(13) 0.0760(15) 0.188(11) Uiso 0.50 1 d P
OW22 O -0.035(2) 1.1390(14) 0.5835(16) 0.193(11) Uiso 0.50 1 d P
OW23 O -0.1100(14) 1.1305(10) 0.5932(11) 0.137(7) Uiso 0.50 1 d P
OW24 O 0.0237(12) 1.2039(9) 0.5587(11) 0.130(7) Uiso 0.50 1 d P

loop_
_atom_site_aniso_label
_atom_site_aniso_U_11
_atom_site_aniso_U_22
_atom_site_aniso_U_33
_atom_site_aniso_U_23
_atom_site_aniso_U_13
_atom_site_aniso_U_12
Co 0.0281(4) 0.0294(4) 0.0464(9) 0.0007(4) 0.0002(4) -0.0015(4)
C1 0.036(3) 0.034(3) 0.071(8) 0.004(4) 0.007(4) -0.001(3)
C2 0.029(3) 0.032(3) 0.059(8) -0.009(3) 0.000(3) 0.004(3)
C3 0.031(3) 0.039(3) 0.024(6) 0.010(3) -0.004(3) 0.003(2)
C4 0.028(3) 0.037(3) 0.052(8) 0.001(3) 0.007(3) 0.005(3)
C5 0.027(3) 0.031(3) 0.063(8) 0.002(3) 0.004(3) -0.003(2)
C6 0.037(3) 0.032(3) 0.039(7) 0.004(3) 0.005(3) -0.005(3)
C7 0.035(3) 0.025(3) 0.065(7) 0.004(3) -0.006(3) -0.005(3)
C8 0.041(4) 0.023(3) 0.062(8) 0.007(3) -0.002(3) -0.003(2)
C9 0.036(3) 0.031(3) 0.043(7) -0.004(3) 0.001(3) -0.006(3)
C10 0.036(3) 0.031(3) 0.052(7) 0.008(3) -0.005(3) 0.005(3)
C11 0.029(3) 0.037(3) 0.052(8) 0.000(4) -0.002(3) -0.006(3)
C12 0.028(3) 0.039(3) 0.047(7) 0.012(3) -0.002(3) 0.003(3)
C13 0.024(3) 0.031(3) 0.071(8) 0.009(3) -0.001(3) -0.002(2)
C14 0.032(3) 0.038(3) 0.020(7) -0.001(3) 0.001(3) -0.001(3)
C15 0.035(3) 0.034(3) 0.053(7) -0.007(4) -0.001(4) 0.000(3)
C16 0.032(3) 0.025(3) 0.054(8) -0.003(3) 0.000(3) -0.006(2)
C17 0.037(3) 0.029(3) 0.062(8) 0.008(4) -0.003(3) -0.002(3)
C18 0.031(3) 0.033(3) 0.069(8) 0.002(3) -0.001(3) -0.001(3)
C19 0.032(3) 0.031(3) 0.075(8) 0.005(3) -0.003(3) 0.006(3)
C20 0.032(4) 0.040(4) 0.083(8) 0.005(4) 0.010(4) -0.001(3)
N21 0.029(3) 0.026(3) 0.044(6) 0.011(2) -0.001(3) 0.002(2)
N22 0.023(3) 0.036(3) 0.044(6) 0.003(3) 0.002(2) -0.004(2)
N23 0.026(3) 0.030(3) 0.052(6) 0.002(3) -0.001(3) -0.003(2)
N24 0.032(3) 0.039(3) 0.042(6) 0.000(3) 0.007(3) 0.004(2)
C25 0.041(4) 0.039(4) 0.053(8) 0.006(3) 0.012(4) 0.002(3)
C26 0.025(3) 0.039(4) 0.069(9) -0.001(4) 0.002(3) 0.000(3)
C27 0.039(4) 0.051(4) 0.047(8) -0.002(4) 0.010(4) 0.006(4)
O28 0.035(3) 0.063(3) 0.127(8) -0.028(4) 0.020(3) -0.013(3)
N29 0.050(4) 0.051(4) 0.100(9) -0.006(4) 0.020(4) 0.011(3)
C30 0.025(3) 0.049(4) 0.056(8) -0.010(4) 0.005(3) 0.006(3)
C31 0.037(4) 0.062(5) 0.062(9) 0.001(5) -0.004(4) -0.004(4)
C32 0.034(4) 0.050(5) 0.088(12) -0.001(5) -0.010(4) -0.006(4)
O33 0.076(4) 0.070(4) 0.069(7) 0.002(3) -0.012(4) -0.018(3)
N34 0.117(7) 0.113(7) 0.079(12) 0.005(6) -0.014(6) -0.071(6)
C35 0.035(4) 0.055(4) 0.069(9) 0.011(4) 0.004(4) -0.014(4)
C36 0.043(4) 0.039(4) 0.066(9) 0.005(4) 0.004(4) -0.006(3)
C37 0.039(4) 0.035(4) 0.077(8) 0.002(4) -0.005(4) -0.009(3)
C38 0.061(5) 0.057(5) 0.052(9) 0.006(5) 0.000(4) 0.002(4)
O39 0.068(4) 0.073(4) 0.067(7) 0.008(3) 0.021(3) -0.019(3)
N40 0.063(4) 0.046(4) 0.093(9) -0.015(4) 0.009(4) -0.005(3)
C41 0.037(4) 0.038(4) 0.076(9) 0.011(4) -0.002(4) 0.011(3)
C42 0.038(4) 0.063(5) 0.058(9) -0.007(5) 0.001(4) -0.003(4)
C43 0.060(5) 0.041(4) 0.058(10) -0.005(4) 0.002(5) 0.002(4)
O44 0.058(4) 0.082(4) 0.068(7) -0.022(4) 0.006(3) -0.020(3)
N45 0.055(4) 0.077(5) 0.070(8) 0.001(4) 0.015(4) 0.001(4)
C46 0.038(4) 0.052(4) 0.090(9) 0.023(4) -0.002(4) 0.010(3)
C47 0.065(5) 0.055(5) 0.073(8) 0.010(4) -0.014(5) -0.005(4)
C48 0.025(4) 0.046(4) 0.083(9) 0.008(4) 0.002(4) 0.003(3)
C49 0.038(4) 0.052(4) 0.073(10) -0.009(4) 0.005(4) 0.002(3)
C50 0.032(3) 0.056(4) 0.048(8) -0.003(4) 0.012(4) -0.002(3)
O51 0.065(4) 0.054(3) 0.083(7) 0.005(3) -0.017(4) 0.002(3)
N52 0.045(3) 0.046(3) 0.077(7) 0.004(3) -0.005(4) 0.001(3)
C53 0.032(4) 0.037(4) 0.095(9) 0.004(4) -0.003(4) -0.003(3)
C54 0.046(4) 0.043(4) 0.064(9) -0.018(4) 0.005(4) -0.005(3)
C55 0.045(4) 0.040(4) 0.033(7) 0.010(4) 0.005(4) 0.005(3)
C56 0.050(4) 0.049(4) 0.058(9) -0.008(4) 0.005(4) -0.012(4)
C57 0.047(5) 0.041(4) 0.081(10) -0.004(5) 0.003(5) -0.014(4)
O58 0.049(3) 0.069(4) 0.079(7) 0.006(3) 0.004(3) -0.010(3)
N59 0.052(4) 0.053(4) 0.059(8) -0.002(4) 0.003(3) 0.000(3)
C60 0.030(3) 0.031(3) 0.098(10) 0.022(4) 0.008(4) 0.006(3)
C61 0.031(4) 0.043(4) 0.065(10) 0.000(4) 0.007(4) 0.002(3)
O62 0.063(4) 0.050(3) 0.071(8) 0.000(3) -0.012(4) 0.000(3)
N63 0.053(4) 0.037(3) 0.073(8) -0.001(3) -0.005(4) -0.001(3)
C1PR 0.067(5) 0.044(4) 0.048(9) 0.004(4) 0.015(4) -0.020(4)
C2PR 0.054(5) 0.038(4) 0.055(9) 0.007(4) -0.004(4) -0.006(3)
C3PR 0.058(5) 0.058(5) 0.059(9) -0.003(5) 0.005(4) -0.013(4)
P1 0.0450(10) 0.0424(10) 0.053(2) 0.0016(10) 0.0050(10) -0.0053(9)
O2P 0.078(4) 0.034(3) 0.067(6) 0.009(3) 0.023(3) -0.005(3)
O3P 0.048(3) 0.044(3) 0.053(6) 0.012(3) -0.003(3) -0.006(2)
O4P 0.053(3) 0.052(3) 0.083(7) 0.002(3) 0.025(3) -0.002(3)
O5P 0.052(3) 0.083(4) 0.079(7) 0.007(4) -0.004(3) -0.013(3)
C1R 0.032(3) 0.047(4) 0.042(8) 0.005(3) 0.007(3) 0.000(3)
C2R 0.048(4) 0.039(4) 0.025(7) 0.003(3) 0.002(3) -0.006(3)
C3R 0.047(4) 0.043(4) 0.035(6) -0.009(3) 0.006(3) -0.006(3)
C4R 0.049(4) 0.049(4) 0.032(7) -0.001(3) 0.008(3) -0.009(3)
C5R 0.039(3) 0.055(5) 0.092(10) -0.002(4) 0.001(4) -0.014(3)
O6R 0.039(3) 0.062(3) 0.042(5) 0.011(3) -0.001(2) -0.009(2)
O7R 0.049(3) 0.049(3) 0.057(6) 0.004(3) 0.013(3) 0.015(2)
O8R 0.083(4) 0.102(5) 0.085(8) -0.015(4) 0.015(4) 0.022(4)
N1B 0.039(3) 0.036(3) 0.053(6) -0.001(3) 0.007(3) -0.002(2)
C2B 0.039(3) 0.038(4) 0.043(7) 0.007(3) 0.000(3) 0.000(3)
N3B 0.030(3) 0.031(3) 0.057(6) -0.005(3) 0.003(2) -0.001(2)
C4B 0.037(3) 0.027(3) 0.066(7) 0.003(3) 0.009(3) 0.001(3)
C5B 0.039(3) 0.043(4) 0.054(7) 0.006(4) -0.004(3) 0.001(3)
C6B 0.048(4) 0.035(4) 0.057(7) 0.000(4) -0.002(4) 0.003(3)
C7B 0.049(3) 0.040(4) 0.042(6) 0.003(3) 0.001(4) 0.000(3)
C8B 0.038(3) 0.034(4) 0.055(6) -0.005(3) 0.003(3) 0.002(3)
C9B 0.034(3) 0.034(3) 0.048(6) -0.002(3) -0.004(3) -0.002(3)
C10B 0.044(4) 0.050(4) 0.085(10) -0.004(4) -0.009(4) -0.009(3)
C11B 0.071(6) 0.067(6) 0.084(12) -0.014(5) -0.005(6) -0.012(5)
C1C 0.036(4) 0.034(3) 0.064(10) -0.010(4) 0.011(4) -0.006(3)
N2C 0.069(5) 0.079(5) 0.077(10) -0.012(5) 0.006(5) 0.004(4)

loop_
_atom_type_symbol
_atom_type_description
_atom_type_scat_dispersion_real
_atom_type_scat_dispersion_imag
_atom_type_scat_source
C C 0.0033 0.0016 'International Tables Vol C Tables 4.2.6.8 and 6.1.1.4'
H H 0.0000 0.0000 'International Tables Vol C Tables 4.2.6.8 and 6.1.1.4'
N N 0.0061 0.0033 'International Tables Vol C Tables 4.2.6.8 and 6.1.1.4'
O O 0.0106 0.0060 'International Tables Vol C Tables 4.2.6.8 and 6.1.1.4'
P P 0.1023 0.0942 'International Tables Vol C Tables 4.2.6.8 and 6.1.1.4'
Co Co 0.3494 0.9721 'International Tables Vol C Tables 4.2.6.8 and 6.1.1.4'

loop_
_geom_angle_atom_site_label_1
_geom_angle_atom_site_label_2
_geom_angle_atom_site_label_3
_geom_angle
C1C Co N21 90.4(3)
C1C Co N24 88.4(3)
N21 Co N24 82.9(2)
C1C Co N22 88.4(3)
N21 Co N22 90.4(2)
N24 Co N22 172.5(2)
C1C Co N23 91.3(3)
N21 Co N23 173.4(2)
N24 Co N23 90.8(2)
N22 Co N23 96.0(2)
C1C Co N3B 175.3(3)
N21 Co N3B 92.7(3)
N24 Co N3B 95.5(3)
N22 Co N3B 88.0(3)
N23 Co N3B 86.0(3)
N21 C1 C20 110.3(6)
N21 C1 C19 103.6(6)
C20 C1 C19 109.4(7)
N21 C1 C2 100.4(6)
C20 C1 C2 113.6(7)
C19 C1 C2 118.4(7)
C26 C2 C25 110.3(6)
C26 C2 C3 108.6(7)
C25 C2 C3 112.4(6)
C26 C2 C1 109.8(6)
C25 C2 C1 113.5(7)
C3 C2 C1 101.9(5)
C4 C3 C2 101.5(5)
C4 C3 C30 109.4(6)
C2 C3 C30 119.5(7)
C4 C3 H3 108.6
C2 C3 H3 108.6
C30 C3 H3 108.6
N21 C4 C5 127.8(6)
N21 C4 C3 110.1(6)
C5 C4 C3 122.1(5)
C6 C5 C4 119.9(5)
C6 C5 C35 122.2(6)
C4 C5 C35 117.9(6)
C5 C6 N22 123.6(6)
C5 C6 C7 129.8(6)
N22 C6 C7 106.6(5)
C36 C7 C37 110.9(7)
C36 C7 C8 111.4(6)
C37 C7 C8 106.5(6)
C36 C7 C6 117.6(6)
C37 C7 C6 109.3(6)
C8 C7 C6 100.2(6)
C9 C8 C7 100.7(5)
C9 C8 C41 109.3(7)
C7 C8 C41 114.0(6)
C9 C8 H8 110.8
C7 C8 H8 110.8
C41 C8 H8 110.8
N22 C9 C10 127.0(6)
N22 C9 C8 109.4(5)
C10 C9 C8 123.5(6)
C9 C10 C11 124.3(6)
C9 C10 H10 117.9
C11 C10 H10 117.9
N23 C11 C10 125.2(6)
N23 C11 C12 111.5(5)
C10 C11 C12 123.0(6)
C11 C12 C46 115.1(7)
C11 C12 C47 106.4(7)
C46 C12 C47 109.0(7)
C11 C12 C13 102.2(6)
C46 C12 C13 116.2(6)
C47 C12 C13 107.2(6)
C48 C13 C14 106.2(6)
C48 C13 C12 116.4(6)
C14 C13 C12 101.1(5)
C48 C13 H13 110.9
C14 C13 H13 110.9
C12 C13 H13 110.9
C15 C14 N23 127.2(6)
C15 C14 C13 124.2(6)
N23 C14 C13 108.1(5)
C14 C15 C16 121.8(6)
C14 C15 C53 118.0(6)
C16 C15 C53 120.1(5)
N24 C16 C15 121.8(5)
N24 C16 C17 111.5(5)
C15 C16 C17 126.6(5)
C54 C17 C16 110.9(7)
C54 C17 C55 109.2(6)
C16 C17 C55 114.6(6)
C54 C17 C18 113.2(6)
C16 C17 C18 100.3(5)
C55 C17 C18 108.6(7)
C19 C18 C60 114.0(6)
C19 C18 C17 100.6(6)
C60 C18 C17 114.8(6)
C19 C18 H18 109.0
C60 C18 H18 109.0
C17 C18 H18 109.0
N24 C19 C1 106.8(5)
N24 C19 C18 102.6(5)
C1 C19 C18 122.1(8)
N24 C19 H19 108.2
C1 C19 H19 108.2
C18 C19 H19 108.2
C1 C20 H20A 109.5
C1 C20 H20B 109.5
H20A C20 H20B 109.5
C1 C20 H20C 109.5
H20A C20 H20C 109.5
H20B C20 H20C 109.5
C4 N21 C1 115.4(5)
C4 N21 Co 128.2(5)
C1 N21 Co 116.2(4)
C9 N22 C6 111.1(5)
C9 N22 Co 122.3(4)
C6 N22 Co 126.2(4)
C11 N23 C14 110.7(5)
C11 N23 Co 123.9(4)
C14 N23 Co 125.3(4)
C16 N24 C19 110.8(5)
C16 N24 Co 132.8(5)
C19 N24 Co 115.2(4)
C2 C25 H25A 109.5
C2 C25 H25B 109.5
H25A C25 H25B 109.5
C2 C25 H25C 109.5
H25A C25 H25C 109.5
H25B C25 H25C 109.5
C2 C26 C27 113.4(6)
C2 C26 H26A 108.9
C27 C26 H26A 108.9
C2 C26 H26B 108.9
C27 C26 H26B 108.9
H26A C26 H26B 107.7
O28 C27 N29 122.0(7)
O28 C27 C26 122.0(6)
N29 C27 C26 116.0(7)
C27 N29 H29A 120.0
C27 N29 H29B 120.0
H29A N29 H29B 120.0
C31 C30 C3 113.3(6)
C31 C30 H30A 108.9
C3 C30 H30A 108.9
C31 C30 H30B 108.9
C3 C30 H30B 108.9
H30A C30 H30B 107.7
C32 C31 C30 107.0(7)
C32 C31 H31A 110.3
C30 C31 H31A 110.3
C32 C31 H31B 110.3
C30 C31 H31B 110.3
H31A C31 H31B 108.6
O33 C32 N34 123.8(9)
O33 C32 C31 120.7(10)
N34 C32 C31 115.4(8)
C32 N34 H34A 120.0
C32 N34 H34B 120.0
H34A N34 H34B 120.0
C5 C35 H35A 109.5
C5 C35 H35B 109.5
H35A C35 H35B 109.5
C5 C35 H35C 109.5
H35A C35 H35C 109.5
H35B C35 H35C 109.5
C7 C36 H36A 109.5
C7 C36 H36B 109.5
H36A C36 H36B 109.5
C7 C36 H36C 109.5
H36A C36 H36C 109.5
H36B C36 H36C 109.5
C7 C37 C38 115.3(7)
C7 C37 H37A 108.5
C38 C37 H37A 108.5
C7 C37 H37B 108.5
C38 C37 H37B 108.5
H37A C37 H37B 107.5
O39 C38 N40 122.8(8)
O39 C38 C37 120.5(7)
N40 C38 C37 116.7(7)
C38 N40 H40A 120.0
C38 N40 H40B 120.0
H40A N40 H40B 120.0
C42 C41 C8 113.6(6)
C42 C41 H41A 108.9
C8 C41 H41A 108.9
C42 C41 H41B 108.9
C8 C41 H41B 108.9
H41A C41 H41B 107.7
C41 C42 C43 111.3(7)
C41 C42 H42A 109.4
C43 C42 H42A 109.4
C41 C42 H42B 109.4
C43 C42 H42B 109.4
H42A C42 H42B 108.0
O44 C43 N45 120.1(10)
O44 C43 C42 123.5(8)
N45 C43 C42 116.5(8)
C43 N45 H45A 120.0
C43 N45 H45B 120.0
H45A N45 H45B 120.0
C12 C46 H46A 109.5
C12 C46 H46B 109.5
H46A C46 H46B 109.5
C12 C46 H46C 109.5
H46A C46 H46C 109.5
H46B C46 H46C 109.5
C12 C47 H47A 109.5
C12 C47 H47B 109.5
H47A C47 H47B 109.5
C12 C47 H47C 109.5
H47A C47 H47C 109.5
H47B C47 H47C 109.5
C13 C48 C49 116.8(7)
C13 C48 H48A 108.1
C49 C48 H48A 108.1
C13 C48 H48B 108.1
C49 C48 H48B 108.1
H48A C48 H48B 107.3
C50 C49 C48 113.6(7)
C50 C49 H49A 108.8
C48 C49 H49A 108.8
C50 C49 H49B 108.8
C48 C49 H49B 108.8
H49A C49 H49B 107.7
O51 C50 N52 121.1(8)
O51 C50 C49 121.1(7)
N52 C50 C49 117.7(9)
C50 N52 H52A 120.0
C50 N52 H52B 120.0
H52A N52 H52B 120.0
C15 C53 H53A 109.5
C15 C53 H53B 109.5
H53A C53 H53B 109.5
C15 C53 H53C 109.5
H53A C53 H53C 109.5
H53B C53 H53C 109.5
C17 C54 H54A 109.5
C17 C54 H54B 109.5
H54A C54 H54B 109.5
C17 C54 H54C 109.5
H54A C54 H54C 109.5
H54B C54 H54C 109.5
C56 C55 C17 117.7(6)
C56 C55 H55A 107.9
C17 C55 H55A 107.9
C56 C55 H55B 107.9
C17 C55 H55B 107.9
H55A C55 H55B 107.2
C57 C56 C55 112.4(7)
C57 C56 H56A 109.1
C55 C56 H56A 109.1
C57 C56 H56B 109.1
C55 C56 H56B 109.1
H56A C56 H56B 107.9
O58 C57 N59 120.6(7)
O58 C57 C56 121.2(9)
N59 C57 C56 118.0(8)
C57 N59 C1PR 124.1(7)
C57 N59 H59 118.0
C1PR N59 H59 118.0
C61 C60 C18 114.4(6)
C61 C60 H60A 108.7
C18 C60 H60A 108.7
C61 C60 H60B 108.7
C18 C60 H60B 108.7
H60A C60 H60B 107.6
O62 C61 N63 123.0(8)
O62 C61 C60 120.5(7)
N63 C61 C60 116.5(9)
C61 N63 H63A 120.0
C61 N63 H63B 120.0
H63A N63 H63B 120.0
N59 C1PR C2PR 112.8(6)
N59 C1PR H1P1 109.0
C2PR C1PR H1P1 109.0
N59 C1PR H1P2 109.0
C2PR C1PR H1P2 109.0
H1P1 C1PR H1P2 107.8
O3P C2PR C1PR 106.4(7)
O3P C2PR C3PR 107.8(8)
C1PR C2PR C3PR 110.7(6)
O3P C2PR H2PR 110.6
C1PR C2PR H2PR 110.6
C3PR C2PR H2PR 110.6
C2PR C3PR H3P1 109.5
C2PR C3PR H3P2 109.5
H3P1 C3PR H3P2 109.5
C2PR C3PR H3P3 109.5
H3P1 C3PR H3P3 109.5
H3P2 C3PR H3P3 109.5
O5P P1 O4P 118.2(4)
O5P P1 O2P 111.7(4)
O4P P1 O2P 108.6(4)
O5P P1 O3P 105.4(3)
O4P P1 O3P 110.7(3)
O2P P1 O3P 100.9(3)
C3R O2P P1 122.5(5)
C2PR O3P P1 121.8(5)
O6R C1R N1B 107.1(7)
O6R C1R C2R 106.6(6)
N1B C1R C2R 113.0(6)
O6R C1R H1R 110.0
N1B C1R H1R 110.0
C2R C1R H1R 110.0
O7R C2R C3R 112.9(6)
O7R C2R C1R 107.5(7)
C3R C2R C1R 99.1(5)
O7R C2R H2R 112.2
C3R C2R H2R 112.2
C1R C2R H2R 112.2
O2P C3R C2R 110.1(5)
O2P C3R C4R 111.2(6)
C2R C3R C4R 102.9(7)
O2P C3R H3R 110.8
C2R C3R H3R 110.8
C4R C3R H3R 110.8
O6R C4R C5R 109.3(6)
O6R C4R C3R 105.8(6)
C5R C4R C3R 114.4(8)
O6R C4R H4R 109.1
C5R C4R H4R 109.1
C3R C4R H4R 109.1
O8R C5R C4R 113.6(7)
O8R C5R H5R1 108.8
C4R C5R H5R1 108.8
O8R C5R H5R2 108.8
C4R C5R H5R2 108.8
H5R1 C5R H5R2 107.7
C4R O6R C1R 109.3(6)
C2R O7R H7R 109.5
C5R O8R H8R 109.5
C2B N1B C8B 107.0(6)
C2B N1B C1R 123.7(6)
C8B N1B C1R 123.1(8)
N3B C2B N1B 114.2(7)
N3B C2B H2B 122.9
N1B C2B H2B 122.9
C2B N3B C9B 102.0(7)
C2B N3B Co 124.1(5)
C9B N3B Co 133.9(5)
C9B C4B C5B 117.5(8)
C9B C4B H4B 121.3
C5B C4B H4B 121.3
C6B C5B C4B 120.8(7)
C6B C5B C10B 121.6(8)
C4B C5B C10B 117.6(8)
C7B C6B C5B 120.8(8)
C7B C6B C11B 119.3(8)
C5B C6B C11B 119.6(7)
C6B C7B C8B 118.2(8)
C6B C7B H7B 120.9
C8B C7B H7B 120.9
C9B C8B N1B 106.3(7)
C9B C8B C7B 122.4(7)
N1B C8B C7B 131.2(8)
C8B C9B C4B 120.0(7)
C8B C9B N3B 110.1(6)
C4B C9B N3B 129.9(8)
C5B C10B H10A 109.5
C5B C10B H10B 109.5
H10A C10B H10B 109.5
C5B C10B H10C 109.5
H10A C10B H10C 109.5
H10B C10B H10C 109.5
C6B C11B H11A 109.5
C6B C11B H11B 109.5
H11A C11B H11B 109.5
C6B C11B H11C 109.5
H11A C11B H11C 109.5
H11B C11B H11C 109.5
N2C C1C Co 176.3(8)
OW23 OW22 OW24 134(3)

loop_
_geom_bond_atom_site_label_1
_geom_bond_atom_site_label_2
_geom_bond_distance
Co C1C 1.813(11)
Co N21 1.888(5)
Co N24 1.890(5)
Co N22 1.911(5)
Co N23 1.912(5)
Co N3B 1.984(7)
C1 N21 1.492(9)
C1 C20 1.495(13)
C1 C19 1.519(11)
C1 C2 1.599(9)
C2 C26 1.505(12)
C2 C25 1.537(12)
C2 C3 1.554(9)
C3 C4 1.549(9)
C3 C30 1.555(12)
C3 H3 0.9800
C4 N21 1.272(8)
C4 C5 1.434(10)
C5 C6 1.370(10)
C5 C35 1.518(9)
C6 N22 1.410(8)
C6 C7 1.545(9)
C7 C36 1.537(9)
C7 C37 1.543(13)
C7 C8 1.544(10)
C8 C9 1.510(9)
C8 C41 1.555(13)
C8 H8 0.9800
C9 N22 1.336(8)
C9 C10 1.374(9)
C10 C11 1.397(9)
C10 H10 0.9300
C11 N23 1.331(9)
C11 C12 1.504(9)
C12 C46 1.505(10)
C12 C47 1.547(14)
C12 C13 1.562(9)
C13 C48 1.528(12)
C13 C14 1.541(9)
C13 H13 0.9800
C14 C15 1.337(9)
C14 N23 1.418(8)
C15 C16 1.460(9)
C15 C53 1.526(9)
C16 N24 1.309(8)
C16 C17 1.518(9)
C17 C54 1.496(12)
C17 C55 1.554(11)
C17 C18 1.586(10)
C18 C19 1.525(10)
C18 C60 1.541(9)
C18 H18 0.9800
C19 N24 1.478(8)
C19 H19 0.9800
C20 H20A 0.9600
C20 H20B 0.9600
C20 H20C 0.9600
C25 H25A 0.9600
C25 H25B 0.9600
C25 H25C 0.9600
C26 C27 1.537(9)
C26 H26A 0.9700
C26 H26B 0.9700
C27 O28 1.240(9)
C27 N29 1.322(9)
N29 H29A 0.8600
N29 H29B 0.8600
C30 C31 1.526(9)
C30 H30A 0.9700
C30 H30B 0.9700
C31 C32 1.505(13)
C31 H31A 0.9700
C31 H31B 0.9700
C32 O33 1.252(7)
C32 N34 1.327(8)
N34 H34A 0.8600
N34 H34B 0.8600
C35 H35A 0.9600
C35 H35B 0.9600
C35 H35C 0.9600
C36 H36A 0.9600
C36 H36B 0.9600
C36 H36C 0.9600
C37 C38 1.543(12)
C37 H37A 0.9700
C37 H37B 0.9700
C38 O39 1.219(10)
C38 N40 1.321(7)
N40 H40A 0.8600
N40 H40B 0.8600
C41 C42 1.490(11)
C41 H41A 0.9700
C41 H41B 0.9700
C42 C43 1.499(14)
C42 H42A 0.9700
C42 H42B 0.9700
C43 O44 1.230(10)
C43 N45 1.340(12)
N45 H45A 0.8600
N45 H45B 0.8600
C46 H46A 0.9600
C46 H46B 0.9600
C46 H46C 0.9600
C47 H47A 0.9600
C47 H47B 0.9600
C47 H47C 0.9600
C48 C49 1.544(9)
C48 H48A 0.9700
C48 H48B 0.9700
C49 C50 1.451(13)
C49 H49A 0.9700
C49 H49B 0.9700
C50 O51 1.252(11)
C50 N52 1.340(9)
N52 H52A 0.8600
N52 H52B 0.8600
C53 H53A 0.9600
C53 H53B 0.9600
C53 H53C 0.9600
C54 H54A 0.9600
C54 H54B 0.9600
C54 H54C 0.9600
C55 C56 1.504(13)
C55 H55A 0.9700
C55 H55B 0.9700
C56 C57 1.491(11)
C56 H56A 0.9700
C56 H56B 0.9700
C57 O58 1.241(10)
C57 N59 1.317(8)
N59 C1PR 1.463(10)
N59 H59 0.8600
C60 C61 1.494(11)
C60 H60A 0.9700
C60 H60B 0.9700
C61 O62 1.226(7)
C61 N63 1.341(10)
N63 H63A 0.8600
N63 H63B 0.8600
C1PR C2PR 1.495(13)
C1PR H1P1 0.9700
C1PR H1P2 0.9700
C2PR O3P 1.427(10)
C2PR C3PR 1.524(12)
C2PR H2PR 0.9800
C3PR H3P1 0.9600
C3PR H3P2 0.9600
C3PR H3P3 0.9600
P1 O5P 1.473(7)
P1 O4P 1.485(6)
P1 O2P 1.572(7)
P1 O3P 1.573(5)
O2P C3R 1.440(8)
C1R O6R 1.430(9)
C1R N1B 1.444(11)
C1R C2R 1.529(10)
C1R H1R 0.9800
C2R O7R 1.407(10)
C2R C3R 1.527(10)
C2R H2R 0.9800
C3R C4R 1.530(12)
C3R H3R 0.9800
C4R O6R 1.429(9)
C4R C5R 1.510(10)
C4R H4R 0.9800
C5R O8R 1.392(11)
C5R H5R1 0.9700
C5R H5R2 0.9700
O7R H7R 0.8200
O8R H8R 0.8200
N1B C2B 1.353(11)
N1B C8B 1.380(9)
C2B N3B 1.342(9)
C2B H2B 0.9300
N3B C9B 1.442(10)
C4B C9B 1.395(9)
C4B C5B 1.416(12)
C4B H4B 0.9300
C5B C6B 1.385(12)
C5B C10B 1.500(10)
C6B C7B 1.377(10)
C6B C11B 1.513(14)
C7B C8B 1.380(12)
C7B H7B 0.9300
C8B C9B 1.379(12)
C10B H10A 0.9600
C10B H10B 0.9600
C10B H10C 0.9600
C11B H11A 0.9600
C11B H11B 0.9600
C11B H11C 0.9600
C1C N2C 1.150(8)
OW22 OW23 1.23(3)
OW22 OW24 1.76(4)

loop_
_geom_torsion_atom_site_label_1
_geom_torsion_atom_site_label_2
_geom_torsion_atom_site_label_3
_geom_torsion_atom_site_label_4
_geom_torsion
N21 C1 C2 C26 -85.6(7)
C20 C1 C2 C26 156.7(6)
C19 C1 C2 C26 26.3(10)
N21 C1 C2 C25 150.4(6)
C20 C1 C2 C25 32.7(8)
C19 C1 C2 C25 -97.7(9)
N21 C1 C2 C3 29.4(8)
C20 C1 C2 C3 -88.4(7)
C19 C1 C2 C3 141.2(8)
C26 C2 C3 C4 85.0(7)
C25 C2 C3 C4 -152.7(7)
C1 C2 C3 C4 -30.9(8)
C26 C2 C3 C30 -154.7(6)
C25 C2 C3 C30 -32.4(9)
C1 C2 C3 C30 89.4(7)
C2 C3 C4 N21 22.4(9)
C30 C3 C4 N21 -104.7(7)
C2 C3 C4 C5 -159.9(8)
C30 C3 C4 C5 72.9(10)
N21 C4 C5 C6 8.7(14)
C3 C4 C5 C6 -168.5(8)
N21 C4 C5 C35 -173.5(8)
C3 C4 C5 C35 9.3(12)
C4 C5 C6 N22 -3.4(13)
C35 C5 C6 N22 178.9(8)
C4 C5 C6 C7 178.5(9)
C35 C5 C6 C7 0.8(14)
C5 C6 C7 C36 -33.9(13)
N22 C6 C7 C36 147.7(7)
C5 C6 C7 C37 93.6(9)
N22 C6 C7 C37 -84.8(7)
C5 C6 C7 C8 -154.8(9)
N22 C6 C7 C8 26.8(8)
C36 C7 C8 C9 -158.0(7)
C37 C7 C8 C9 81.0(7)
C6 C7 C8 C9 -32.8(8)
C36 C7 C8 C41 -41.0(9)
C37 C7 C8 C41 -162.0(5)
C6 C7 C8 C41 84.2(7)
C7 C8 C9 N22 30.5(9)
C41 C8 C9 N22 -89.8(7)
C7 C8 C9 C10 -146.1(8)
C41 C8 C9 C10 93.6(9)
N22 C9 C10 C11 -0.2(15)
C8 C9 C10 C11 175.7(9)
C9 C10 C11 N23 8.1(15)
C9 C10 C11 C12 -166.0(9)
N23 C11 C12 C46 148.5(8)
C10 C11 C12 C46 -36.6(12)
N23 C11 C12 C47 -90.5(8)
C10 C11 C12 C47 84.3(9)
N23 C11 C12 C13 21.7(9)
C10 C11 C12 C13 -163.5(8)
C11 C12 C13 C48 90.4(7)
C46 C12 C13 C48 -35.8(10)
C47 C12 C13 C48 -157.9(6)
C11 C12 C13 C14 -24.1(8)
C46 C12 C13 C14 -150.2(7)
C47 C12 C13 C14 87.6(7)
C48 C13 C14 C15 70.9(10)
C12 C13 C14 C15 -167.3(8)
C48 C13 C14 N23 -101.2(7)
C12 C13 C14 N23 20.7(8)
N23 C14 C15 C16 0.7(14)
C13 C14 C15 C16 -169.9(8)
N23 C14 C15 C53 -175.8(8)
C13 C14 C15 C53 13.7(13)
C14 C15 C16 N24 2.0(14)
C53 C15 C16 N24 178.4(8)
C14 C15 C16 C17 -175.8(9)
C53 C15 C16 C17 0.6(14)
N24 C16 C17 C54 -102.6(8)
C15 C16 C17 C54 75.4(10)
N24 C16 C17 C55 133.3(8)
C15 C16 C17 C55 -48.7(12)
N24 C16 C17 C18 17.2(9)
C15 C16 C17 C18 -164.8(9)
C54 C17 C18 C19 85.7(7)
C16 C17 C18 C19 -32.4(8)
C55 C17 C18 C19 -152.9(6)
C54 C17 C18 C60 -37.1(10)
C16 C17 C18 C60 -155.3(7)
C55 C17 C18 C60 84.2(9)
N21 C1 C19 N24 -40.3(9)
C20 C1 C19 N24 77.4(8)
C2 C1 C19 N24 -150.3(7)
N21 C1 C19 C18 -157.4(6)
C20 C1 C19 C18 -39.8(8)
C2 C1 C19 C18 92.5(10)
C60 C18 C19 N24 160.0(7)
C17 C18 C19 N24 36.6(8)
C60 C18 C19 C1 -80.8(10)
C17 C18 C19 C1 155.8(7)
C5 C4 N21 C1 179.8(9)
C3 C4 N21 C1 -2.7(10)
C5 C4 N21 Co 5.5(13)
C3 C4 N21 Co -177.1(5)
C20 C1 N21 C4 102.6(8)
C19 C1 N21 C4 -140.4(7)
C2 C1 N21 C4 -17.6(9)
C20 C1 N21 Co -82.4(7)
C19 C1 N21 Co 34.6(8)
C2 C1 N21 Co 157.5(5)
C1C Co N21 C4 71.6(8)
N24 Co N21 C4 159.9(8)
N22 Co N21 C4 -16.8(8)
N23 Co N21 C4 177(2)
N3B Co N21 C4 -104.9(7)
C1C Co N21 C1 -102.7(6)
N24 Co N21 C1 -14.4(6)
N22 Co N21 C1 168.8(6)
N23 Co N21 C1 2(3)
N3B Co N21 C1 80.8(6)
C10 C9 N22 C6 162.4(9)
C8 C9 N22 C6 -14.0(9)
C10 C9 N22 Co -10.6(12)
C8 C9 N22 Co 173.0(6)
C5 C6 N22 C9 172.5(8)
C7 C6 N22 C9 -9.0(9)
C5 C6 N22 Co -14.8(11)
C7 C6 N22 Co 163.7(6)
C1C Co N22 C9 102.5(6)
N21 Co N22 C9 -167.1(6)
N24 Co N22 C9 168(2)
N23 Co N22 C9 11.4(7)
N3B Co N22 C9 -74.4(6)
C1C Co N22 C6 -69.4(7)
N21 Co N22 C6 21.0(7)
N24 Co N22 C6 -4(3)
N23 Co N22 C6 -160.6(7)
N3B Co N22 C6 113.7(7)
C10 C11 N23 C14 176.4(8)
C12 C11 N23 C14 -8.9(10)
C10 C11 N23 Co -3.5(12)
C12 C11 N23 Co 171.2(6)
C15 C14 N23 C11 179.9(9)
C13 C14 N23 C11 -8.3(9)
C15 C14 N23 Co -0.2(12)
C13 C14 N23 Co 171.5(6)
C1C Co N23 C11 -93.5(7)
N21 Co N23 C11 161(2)
N24 Co N23 C11 178.1(7)
N22 Co N23 C11 -4.9(7)
N3B Co N23 C11 82.7(7)
C1C Co N23 C14 86.7(6)
N21 Co N23 C14 -18(3)
N24 Co N23 C14 -1.7(7)
N22 Co N23 C14 175.3(6)
N3B Co N23 C14 -97.2(6)
C15 C16 N24 C19 -171.6(8)
C17 C16 N24 C19 6.5(10)
C15 C16 N24 Co -5.5(13)
C17 C16 N24 Co 172.7(6)
C1 C19 N24 C16 -157.9(8)
C18 C19 N24 C16 -28.5(9)
C1 C19 N24 Co 33.2(9)
C18 C19 N24 Co 162.7(6)
C1C Co N24 C16 -86.6(8)
N21 Co N24 C16 -177.2(8)
N22 Co N24 C16 -152(2)
N23 Co N24 C16 4.7(8)
N3B Co N24 C16 90.8(8)
C1C Co N24 C19 79.1(6)
N21 Co N24 C19 -11.5(6)
N22 Co N24 C19 14(3)
N23 Co N24 C19 170.4(6)
N3B Co N24 C19 -103.5(6)
C25 C2 C26 C27 -51.3(8)
C3 C2 C26 C27 72.3(7)
C1 C2 C26 C27 -177.1(6)
C2 C26 C27 O28 -61.2(11)
C2 C26 C27 N29 116.6(9)
C4 C3 C30 C31 -152.2(7)
C2 C3 C30 C31 91.6(8)
C3 C30 C31 C32 166.3(7)
C30 C31 C32 O33 -94.8(9)
C30 C31 C32 N34 83.3(10)
C36 C7 C37 C38 65.5(7)
C8 C7 C37 C38 -173.2(6)
C6 C7 C37 C38 -65.7(7)
C7 C37 C38 O39 -85.9(11)
C7 C37 C38 N40 92.2(9)
C9 C8 C41 C42 -55.3(8)
C7 C8 C41 C42 -167.1(6)
C8 C41 C42 C43 175.5(6)
C41 C42 C43 O44 21.1(12)
C41 C42 C43 N45 -159.7(7)
C14 C13 C48 C49 -169.5(6)
C12 C13 C48 C49 78.9(8)
C13 C48 C49 C50 42.9(10)
C48 C49 C50 O51 -111.7(9)
C48 C49 C50 N52 69.0(11)
C54 C17 C55 C56 -173.0(7)
C16 C17 C55 C56 -47.9(10)
C18 C17 C55 C56 63.2(8)
C17 C55 C56 C57 162.6(7)
C55 C56 C57 O58 -63.3(11)
C55 C56 C57 N59 112.0(10)
O58 C57 N59 C1PR -6.6(14)
C56 C57 N59 C1PR 178.1(7)
C19 C18 C60 C61 174.9(8)
C17 C18 C60 C61 -69.8(11)
C18 C60 C61 O62 -43.3(12)
C18 C60 C61 N63 140.0(8)
C57 N59 C1PR C2PR -88.9(11)
N59 C1PR C2PR O3P -62.8(10)
N59 C1PR C2PR C3PR -179.6(8)
O5P P1 O2P C3R -94.1(6)
O4P P1 O2P C3R 38.0(7)
O3P P1 O2P C3R 154.3(5)
C1PR C2PR O3P P1 130.7(6)
C3PR C2PR O3P P1 -110.5(6)
O5P P1 O3P C2PR -174.9(7)
O4P P1 O3P C2PR 56.2(8)
O2P P1 O3P C2PR -58.6(7)
O6R C1R C2R O7R 80.9(7)
N1B C1R C2R O7R -36.5(9)
O6R C1R C2R C3R -36.7(8)
N1B C1R C2R C3R -154.1(7)
P1 O2P C3R C2R 123.7(7)
P1 O2P C3R C4R -123.0(7)
O7R C2R C3R O2P 43.9(10)
C1R C2R C3R O2P 157.3(7)
O7R C2R C3R C4R -74.8(7)
C1R C2R C3R C4R 38.7(7)
O2P C3R C4R O6R -146.7(6)
C2R C3R C4R O6R -28.9(7)
O2P C3R C4R C5R 92.9(8)
C2R C3R C4R C5R -149.3(6)
O6R C4R C5R O8R -53.9(11)
C3R C4R C5R O8R 64.5(10)
C5R C4R O6R C1R 129.4(8)
C3R C4R O6R C1R 5.7(8)
N1B C1R O6R C4R 141.3(6)
C2R C1R O6R C4R 20.1(8)
O6R C1R N1B C2B -45.2(9)
C2R C1R N1B C2B 71.9(10)
O6R C1R N1B C8B 166.1(6)
C2R C1R N1B C8B -76.9(9)
C8B N1B C2B N3B -6.1(9)
C1R N1B C2B N3B -159.1(6)
N1B C2B N3B C9B 6.5(8)
N1B C2B N3B Co -170.9(5)
C1C Co N3B C2B 92(3)
N21 Co N3B C2B -137.2(5)
N24 Co N3B C2B -54.1(6)
N22 Co N3B C2B 132.5(6)
N23 Co N3B C2B 36.3(5)
C1C Co N3B C9B -85(3)
N21 Co N3B C9B 46.3(6)
N24 Co N3B C9B 129.4(6)
N22 Co N3B C9B -44.0(6)
N23 Co N3B C9B -140.2(6)
C9B C4B C5B C6B -6.4(11)
C9B C4B C5B C10B 171.3(7)
C4B C5B C6B C7B 5.2(12)
C10B C5B C6B C7B -172.5(7)
C4B C5B C6B C11B 179.2(7)
C10B C5B C6B C11B 1.6(12)
C5B C6B C7B C8B -2.0(11)
C11B C6B C7B C8B -176.0(8)
C2B N1B C8B C9B 2.6(8)
C1R N1B C8B C9B 155.7(6)
C2B N1B C8B C7B -174.7(8)
C1R N1B C8B C7B -21.5(12)
C6B C7B C8B C9B 0.2(12)
C6B C7B C8B N1B 177.0(7)
N1B C8B C9B C4B -179.2(6)
C7B C8B C9B C4B -1.7(12)
N1B C8B C9B N3B 1.4(8)
C7B C8B C9B N3B 178.9(7)
C5B C4B C9B C8B 4.7(10)
C5B C4B C9B N3B -176.0(7)
C2B N3B C9B C8B -4.7(8)
Co N3B C9B C8B 172.4(5)
C2B N3B C9B C4B 175.9(7)
Co N3B C9B C4B -7.0(12)
N21 Co C1C N2C -143(11)
N24 Co C1C N2C 134(11)
N22 Co C1C N2C -52(11)
N23 Co C1C N2C 44(11)
N3B Co C1C N2C -12(13)
